data_7006900
loop_
_publ_author_name
'Moberg, Viktor'
'Homanen, Pertti'
'Selva, Simona'
'Persson, Roger'
'Haukka, Matti'
'Pakkanen, Tapani A.'
'Monari, Magda'
'Nordlander, Ebbe'

_publ_section_title
;
 Synthesis, characterization and reactivity of tetranuclear ruthenium
 hydrido clusters containing chiral phosphine ligands.
;
_journal_issue 1
_journal_name_full 'Dalton transactions (Cambridge, England : 2003)'
_journal_page_first 279
_journal_page_last 288
_journal_paper_doi 10.1039/b515273a
_journal_year 2006
_chemical_formula_sum 'C88 H86 O24 P4 Ru8'
_chemical_formula_weight 2460.01
_chemical_name_systematic
;
?
;
_space_group_IT_number 4
_symmetry_cell_setting monoclinic
_symmetry_space_group_name_Hall 'P 2yb'
_symmetry_space_group_name_H-M 'P 1 21 1'
_atom_sites_solution_hydrogens geom
_atom_sites_solution_primary direct
_atom_sites_solution_secondary difmap
_audit_creation_method SHELXL-97
_cell_angle_alpha 90.00
_cell_angle_beta 106.2960(10)
_cell_angle_gamma 90.00
_cell_formula_units_Z 2
_cell_length_a 15.9624(5)
_cell_length_b 19.8385(6)
_cell_length_c 17.5353(5)
_cell_measurement_temperature 293(2)
_cell_volume 5329.8(3)
_computing_cell_refinement SMART
_computing_data_collection SMART
_computing_data_reduction SAINT+
_computing_molecular_graphics 'ORTEP-3 (Farrugia 2003)'
_computing_publication_material 'SHELXL-97 (Sheldrick, 1997)'
_computing_structure_refinement 'SHELXL-97 (Sheldrick, 1997)'
_computing_structure_solution 'SIR-97 (Giacovazzo, 1997)'
_diffrn_ambient_temperature 293(2)
_diffrn_measured_fraction_theta_full 0.998
_diffrn_measured_fraction_theta_max 0.998
_diffrn_measurement_device_type 'Bruker SMART CCD'
_diffrn_measurement_method 'phi and omega scans'
_diffrn_radiation_monochromator graphite
_diffrn_radiation_source 'fine-focus sealed tube'
_diffrn_radiation_type MoK\a
_diffrn_radiation_wavelength 0.71073
_diffrn_reflns_av_R_equivalents 0.0765
_diffrn_reflns_av_sigmaI/netI 0.1136
_diffrn_reflns_limit_h_max 20
_diffrn_reflns_limit_h_min -20
_diffrn_reflns_limit_k_max 25
_diffrn_reflns_limit_k_min -25
_diffrn_reflns_limit_l_max 22
_diffrn_reflns_limit_l_min -22
_diffrn_reflns_number 57013
_diffrn_reflns_theta_full 26.99
_diffrn_reflns_theta_max 26.99
_diffrn_reflns_theta_min 2.56
_exptl_absorpt_coefficient_mu 1.224
_exptl_crystal_colour red
_exptl_crystal_density_diffrn 1.533
_exptl_crystal_density_method 'not measured'
_exptl_crystal_description block
_exptl_crystal_F_000 2436
_exptl_crystal_size_max 0.40
_exptl_crystal_size_mid 0.20
_exptl_crystal_size_min 0.10
_refine_diff_density_max 0.558
_refine_diff_density_min -0.785
_refine_diff_density_rms 0.087
_refine_ls_abs_structure_details 'Flack H D (1983), Acta Cryst. A39, 876-881'
_refine_ls_abs_structure_Flack -0.02(2)
_refine_ls_extinction_method none
_refine_ls_goodness_of_fit_ref 0.815
_refine_ls_hydrogen_treatment mixed
_refine_ls_matrix_type full
_refine_ls_number_parameters 1037
_refine_ls_number_reflns 23237
_refine_ls_number_restraints 35
_refine_ls_restrained_S_all 0.819
_refine_ls_R_factor_all 0.0854
_refine_ls_R_factor_gt 0.0440
_refine_ls_shift/su_max 0.005
_refine_ls_shift/su_mean 0.001
_refine_ls_structure_factor_coef Fsqd
_refine_ls_weighting_details 'w=1/[\s^2^(Fo^2^)+(0.0336P)^2^+0.0000P] where P=(Fo^2^+2Fc^2^)/3'
_refine_ls_weighting_scheme calc
_refine_ls_wR_factor_gt 0.0851
_refine_ls_wR_factor_ref 0.0957
_reflns_number_gt 13706
_reflns_number_total 23237
_reflns_threshold_expression >2sigma(I)
_cod_data_source_file b515273a.txt
_cod_data_source_block (H4Ru4(CO)10)(DIOP)2(H4Ru4(CO)10)_(6)
_cod_depositor_comments
;
The following automatic conversions were performed:
'_symmetry_cell_setting' value 'Monoclinic' changed to 'monoclinic'
according to '/home/saulius/struct/CIF-dictionaries/cif_core.dic'
dictionary named 'cif_core.dic' version 2.4.1 from 2010-06-29.

Automatic conversion script
Id: cif_fix_enum 1527 2010-12-29 10:47:43Z saulius 

The following automatic conversions were performed:

'_refine_ls_weighting_scheme' value 'calc
w=1/[\s^2^(Fo^2^)+(0.0336P)^2^+0.0000P] where P=(Fo^2^+2Fc^2^)/3' was
changed to 'calc'. New tag '_refine_ls_weighting_details' was
created. The value of the new tag was set to
'w=1/[\s^2^(Fo^2^)+(0.0336P)^2^+0.0000P] where P=(Fo^2^+2Fc^2^)/3'.

Automatic conversion script
Id: cif_fix_values 3143 2015-03-26 13:38:13Z robertas 
;
_cod_original_sg_symbol_H-M P2(1)
_cod_database_code 7006900

loop_
_symmetry_equiv_pos_as_xyz
'x, y, z'
'-x, y+1/2, -z'

loop_
_atom_site_label
_atom_site_type_symbol
_atom_site_fract_x
_atom_site_fract_y
_atom_site_fract_z
_atom_site_U_iso_or_equiv
_atom_site_adp_type
_atom_site_occupancy
_atom_site_calc_flag
_atom_site_refinement_flags
_atom_site_disorder_assembly
_atom_site_disorder_group
Ru1 Ru 0.45820(2) 0.736921(19) 0.44855(2) 0.04114(10) Uani 1 d D . .
Ru2 Ru 0.61165(2) 0.67527(2) 0.40953(2) 0.04332(10) Uani 1 d D . .
Ru3 Ru 0.59072(3) 0.68198(2) 0.57251(2) 0.05043(12) Uani 1 d D . .
Ru4 Ru 0.49139(3) 0.58911(2) 0.44735(2) 0.04776(11) Uani 1 d D . .
H1 H 0.5267(9) 0.7358(10) 0.3837(10) 0.040 Uiso 1 d D . .
H2 H 0.6624(11) 0.6973(18) 0.5121(7) 0.078 Uiso 1 d D . .
H3 H 0.4104(11) 0.6547(6) 0.431(3) 0.081 Uiso 1 d D . .
H4 H 0.559(2) 0.5969(8) 0.5475(11) 0.091 Uiso 1 d D . .
Ru5 Ru 0.57494(3) 0.79053(2) -0.01668(2) 0.04778(11) Uani 1 d D . .
Ru6 Ru 0.71095(3) 0.89795(2) 0.00349(2) 0.04828(11) Uani 1 d D . .
Ru7 Ru 0.59813(3) 0.87690(2) -0.14824(2) 0.05433(13) Uani 1 d D . .
Ru8 Ru 0.71644(3) 0.76554(2) -0.07679(2) 0.05797(13) Uani 1 d D . .
H5 H 0.6447(11) 0.8488(9) 0.0504(10) 0.042 Uiso 1 d D . .
H6 H 0.7764(12) 0.8286(8) -0.0126(16) 0.093 Uiso 1 d D . .
H7 H 0.5232(11) 0.8369(12) -0.1050(11) 0.083 Uiso 1 d D . .
H8 H 0.6547(15) 0.8037(10) -0.1666(10) 0.086 Uiso 1 d D . .
P1 P 0.33490(8) 0.75350(6) 0.33972(7) 0.0426(3) Uani 1 d . . .
P2 P 0.45504(9) 0.82900(7) 0.02457(7) 0.0467(4) Uani 1 d . . .
P3 P 0.71314(8) 0.75875(7) 0.40078(7) 0.0461(3) Uani 1 d . . .
P4 P 0.82664(9) 0.89578(7) 0.12154(8) 0.0522(4) Uani 1 d . . .
C1 C 0.4960(3) 0.8271(3) 0.4594(3) 0.0613(16) Uani 1 d . . .
O1 O 0.5210(3) 0.88151(18) 0.4654(2) 0.0832(14) Uani 1 d . . .
C2 C 0.3895(3) 0.7467(3) 0.5184(3) 0.0636(17) Uani 1 d . . .
O2 O 0.3477(2) 0.7529(2) 0.5599(2) 0.0921(15) Uani 1 d . . .
C3 C 0.6947(4) 0.6087(3) 0.4271(4) 0.0739(19) Uani 1 d . . .
O3 O 0.7478(3) 0.5664(2) 0.4405(3) 0.131(2) Uani 1 d . . .
C4 C 0.5704(4) 0.6602(3) 0.3011(3) 0.0685(17) Uani 1 d . . .
O4 O 0.5428(3) 0.6530(3) 0.2334(2) 0.1069(17) Uani 1 d . . .
C5 C 0.6148(3) 0.7714(3) 0.6064(3) 0.0704(19) Uani 1 d . . .
O5 O 0.6304(3) 0.8242(2) 0.6315(2) 0.0927(15) Uani 1 d . . .
C6 C 0.5190(4) 0.6739(3) 0.6406(3) 0.0723(18) Uani 1 d . . .
O6 O 0.4773(3) 0.6687(2) 0.6839(2) 0.0962(14) Uani 1 d . . .
C7 C 0.6914(4) 0.6422(3) 0.6395(3) 0.080(2) Uani 1 d . . .
O7 O 0.7566(3) 0.6240(3) 0.6835(3) 0.124(2) Uani 1 d . . .
C8 C 0.4369(3) 0.5708(3) 0.3399(3) 0.0553(15) Uani 1 d . . .
O8 O 0.4058(3) 0.5607(2) 0.2733(2) 0.0924(15) Uani 1 d . . .
C9 C 0.4067(4) 0.5457(3) 0.4899(3) 0.0684(19) Uani 1 d . . .
O9 O 0.3573(3) 0.5204(2) 0.5142(3) 0.1038(16) Uani 1 d . . .
C10 C 0.5636(4) 0.5124(3) 0.4513(3) 0.0706(19) Uani 1 d . . .
O10 O 0.6021(3) 0.4644(2) 0.4499(3) 0.1051(17) Uani 1 d . . .
C11 C 0.5075(4) 0.7244(3) -0.0800(3) 0.0730(19) Uani 1 d . . .
O11 O 0.4657(3) 0.6832(3) -0.1181(3) 0.1266(19) Uani 1 d . . .
C12 C 0.6165(4) 0.7365(3) 0.0706(3) 0.0708(17) Uani 1 d . . .
O12 O 0.6425(3) 0.7019(2) 0.1258(2) 0.1011(15) Uani 1 d . . .
C13 C 0.7738(4) 0.9576(3) -0.0434(3) 0.0643(18) Uani 1 d . . .
O13 O 0.8131(3) 0.9955(2) -0.0685(2) 0.0985(15) Uani 1 d . . .
C14 C 0.6455(4) 0.9696(3) 0.0353(3) 0.0657(18) Uani 1 d . . .
O14 O 0.6087(3) 1.0088(2) 0.0544(3) 0.0910(15) Uani 1 d . . .
C15 C 0.6742(4) 0.9141(3) -0.2038(3) 0.0678(18) Uani 1 d . . .
O15 O 0.7217(3) 0.9333(2) -0.2373(3) 0.0941(15) Uani 1 d . . .
C16 C 0.5502(4) 0.9604(3) -0.1366(3) 0.0663(18) Uani 1 d . . .
O16 O 0.5227(3) 1.0144(2) -0.1309(2) 0.0827(14) Uani 1 d . . .
C17 C 0.5083(4) 0.8517(3) -0.2433(3) 0.0721(19) Uani 1 d . . .
O17 O 0.4521(3) 0.8413(3) -0.2963(3) 0.123(2) Uani 1 d . . .
C18 C 0.6626(4) 0.6884(3) -0.1328(3) 0.087(2) Uani 1 d . . .
O18 O 0.6342(4) 0.6388(2) -0.1649(3) 0.124(2) Uani 1 d . . .
C19 C 0.7676(4) 0.7118(3) 0.0096(3) 0.0720(18) Uani 1 d . . .
O19 O 0.7980(3) 0.6767(2) 0.0648(2) 0.0936(15) Uani 1 d . . .
C20 C 0.8111(5) 0.7671(4) -0.1239(4) 0.098(2) Uani 1 d . . .
O20 O 0.8676(4) 0.7654(4) -0.1519(4) 0.181(3) Uani 1 d . . .
C21 C 0.26305(16) 0.67969(13) 0.31619(17) 0.0495(14) Uani 1 d G . .
C22 C 0.2326(2) 0.65354(17) 0.37699(17) 0.0624(17) Uani 1 d G . .
H22 H 0.2496 0.6730 0.4272 0.075 Uiso 1 calc R . .
C23 C 0.1768(2) 0.59831(18) 0.3627(3) 0.082(2) Uani 1 d G . .
H23 H 0.1565 0.5808 0.4034 0.098 Uiso 1 calc R . .
C24 C 0.1514(2) 0.56922(15) 0.2876(3) 0.089(2) Uani 1 d G . .
H24 H 0.1141 0.5323 0.2780 0.107 Uiso 1 calc R . .
C25 C 0.1818(2) 0.59537(18) 0.2268(2) 0.080(2) Uani 1 d G . .
H25 H 0.1648 0.5759 0.1765 0.096 Uiso 1 calc R . .
C26 C 0.2376(2) 0.65060(16) 0.24108(17) 0.0627(17) Uani 1 d G . .
H26 H 0.2580 0.6681 0.2004 0.075 Uiso 1 calc R . .
C27 C 0.25524(17) 0.81523(13) 0.35492(16) 0.0498(14) Uani 1 d G . .
C28 C 0.2805(2) 0.86792(15) 0.40872(18) 0.0596(16) Uani 1 d G . .
H28 H 0.3389 0.8730 0.4370 0.072 Uiso 1 calc R . .
C29 C 0.2186(3) 0.91304(16) 0.4202(2) 0.080(2) Uani 1 d G . .
H29 H 0.2355 0.9483 0.4562 0.096 Uiso 1 calc R . .
C30 C 0.1313(2) 0.90546(19) 0.3779(3) 0.093(2) Uani 1 d G . .
H30 H 0.0899 0.9356 0.3856 0.112 Uiso 1 calc R . .
C31 C 0.10604(17) 0.8528(2) 0.3241(3) 0.095(3) Uani 1 d G . .
H31 H 0.0477 0.8477 0.2959 0.115 Uiso 1 calc R . .
C32 C 0.16800(18) 0.80765(16) 0.31263(19) 0.074(2) Uani 1 d G . .
H32 H 0.1511 0.7724 0.2766 0.089 Uiso 1 calc R . .
C33 C 0.3496(3) 0.7752(2) 0.2418(3) 0.0477(14) Uani 1 d . . .
H33A H 0.3740 0.7367 0.2215 0.057 Uiso 1 calc R . .
H33B H 0.2931 0.7849 0.2050 0.057 Uiso 1 calc R . .
C34 C 0.4086(3) 0.8351(2) 0.2458(3) 0.0525(15) Uani 1 d . . .
H34 H 0.4684 0.8219 0.2741 0.063 Uiso 1 calc R . .
C35 C 0.4093(3) 0.8686(2) 0.1669(3) 0.0547(15) Uani 1 d . . .
H35 H 0.3526 0.8615 0.1278 0.066 Uiso 1 calc R . .
O34 O 0.3823(3) 0.88774(18) 0.2886(2) 0.0923(14) Uani 1 d . . .
O35 O 0.4186(3) 0.93910(17) 0.1884(2) 0.0776(13) Uani 1 d . . .
C36 C 0.4820(3) 0.8466(3) 0.1308(3) 0.0538(15) Uani 1 d . . .
H36A H 0.5086 0.8063 0.1587 0.065 Uiso 1 calc R . .
H36B H 0.5263 0.8815 0.1425 0.065 Uiso 1 calc R . .
C37 C 0.3774(4) 0.9508(3) 0.2484(3) 0.0721(19) Uani 1 d . . .
C38 C 0.4288(5) 1.0000(3) 0.3050(3) 0.105(3) Uani 1 d . . .
H38A H 0.4264 1.0430 0.2794 0.157 Uiso 1 calc R . .
H38B H 0.4883 0.9851 0.3231 0.157 Uiso 1 calc R . .
H38C H 0.4053 1.0041 0.3495 0.157 Uiso 1 calc R . .
C39 C 0.2813(5) 0.9699(4) 0.2129(4) 0.123(3) Uani 1 d . . .
H39A H 0.2521 0.9350 0.1774 0.184 Uiso 1 calc R . .
H39B H 0.2776 1.0116 0.1842 0.184 Uiso 1 calc R . .
H39C H 0.2540 0.9752 0.2549 0.184 Uiso 1 calc R . .
C40 C 0.36787(17) 0.76657(13) 0.01832(15) 0.0508(14) Uani 1 d G . .
C41 C 0.27999(18) 0.78111(15) -0.01498(17) 0.0692(18) Uani 1 d G . .
H41 H 0.2633 0.8231 -0.0377 0.083 Uiso 1 calc R . .
C42 C 0.21707(16) 0.7328(2) -0.0144(2) 0.076(2) Uani 1 d G . .
H42 H 0.1583 0.7426 -0.0367 0.092 Uiso 1 calc R . .
C43 C 0.2420(2) 0.67001(18) 0.0195(2) 0.0768(19) Uani 1 d G . .
H43 H 0.1999 0.6377 0.0199 0.092 Uiso 1 calc R . .
C44 C 0.3299(3) 0.65546(14) 0.0528(2) 0.0687(18) Uani 1 d G . .
H44 H 0.3466 0.6134 0.0754 0.082 Uiso 1 calc R . .
C45 C 0.39282(19) 0.70374(14) 0.05220(17) 0.0593(16) Uani 1 d G . .
H45 H 0.4516 0.6940 0.0745 0.071 Uiso 1 calc R . .
C46 C 0.39964(18) 0.90267(15) -0.02838(16) 0.0599(16) Uani 1 d G . .
C47 C 0.4019(2) 0.96563(17) 0.00693(19) 0.0735(19) Uani 1 d G . .
H47 H 0.4291 0.9708 0.0609 0.088 Uiso 1 calc R . .
C48 C 0.3636(3) 1.02079(15) -0.0385(3) 0.103(3) Uani 1 d G . .
H48 H 0.3651 1.0629 -0.0148 0.124 Uiso 1 calc R . .
C49 C 0.3230(3) 1.0130(2) -0.1192(3) 0.111(3) Uani 1 d G . .
H49 H 0.2973 1.0499 -0.1495 0.133 Uiso 1 calc R . .
C50 C 0.3207(2) 0.9500(2) -0.15448(18) 0.087(2) Uani 1 d G . .
H50 H 0.2935 0.9448 -0.2085 0.104 Uiso 1 calc R . .
C51 C 0.3590(2) 0.89487(19) -0.10909(17) 0.075(2) Uani 1 d G . .
H51 H 0.3575 0.8528 -0.1327 0.090 Uiso 1 calc R . .
C52 C 0.76471(17) 0.80233(16) 0.49429(14) 0.0553(16) Uani 1 d G . .
C53 C 0.8170(2) 0.76306(17) 0.55481(17) 0.0673(18) Uani 1 d G . .
H53 H 0.8279 0.7183 0.5452 0.081 Uiso 1 calc R . .
C54 C 0.8530(2) 0.7908(2) 0.62968(15) 0.082(2) Uani 1 d G . .
H54 H 0.8879 0.7645 0.6702 0.098 Uiso 1 calc R . .
C55 C 0.8367(2) 0.8577(2) 0.64403(17) 0.083(2) Uani 1 d G . .
H55 H 0.8608 0.8762 0.6941 0.099 Uiso 1 calc R . .
C56 C 0.7844(3) 0.89698(17) 0.5835(2) 0.089(2) Uani 1 d G . .
H56 H 0.7735 0.9418 0.5931 0.107 Uiso 1 calc R . .
C57 C 0.7484(2) 0.86928(16) 0.50864(19) 0.0642(16) Uani 1 d G . .
H57 H 0.7135 0.8956 0.4682 0.077 Uiso 1 calc R . .
C58 C 0.80724(16) 0.72877(15) 0.36875(16) 0.0524(15) Uani 1 d G . .
C59 C 0.89230(18) 0.75032(18) 0.40337(19) 0.083(2) Uani 1 d G . .
H59 H 0.9037 0.7820 0.4441 0.099 Uiso 1 calc R . .
C60 C 0.96030(16) 0.7245(2) 0.3771(3) 0.097(3) Uani 1 d G . .
H60 H 1.0172 0.7390 0.4003 0.117 Uiso 1 calc R . .
C61 C 0.9432(2) 0.6772(2) 0.3162(3) 0.102(2) Uani 1 d G . .
H61 H 0.9887 0.6600 0.2987 0.122 Uiso 1 calc R . .
C62 C 0.8582(3) 0.6557(2) 0.2816(2) 0.092(2) Uani 1 d G . .
H62 H 0.8468 0.6240 0.2409 0.111 Uiso 1 calc R . .
C63 C 0.7902(2) 0.68145(17) 0.30786(18) 0.0696(18) Uani 1 d G . .
H63 H 0.7333 0.6670 0.2847 0.083 Uiso 1 calc R . .
C64 C 0.6673(3) 0.8253(2) 0.3267(3) 0.0498(14) Uani 1 d . . .
H64A H 0.6465 0.8038 0.2752 0.060 Uiso 1 calc R . .
H64B H 0.6167 0.8441 0.3394 0.060 Uiso 1 calc R . .
C65 C 0.7258(3) 0.8839(3) 0.3181(3) 0.0559(15) Uani 1 d . . .
H65 H 0.7843 0.8788 0.3550 0.067 Uiso 1 calc R . .
C66 C 0.7310(3) 0.8967(3) 0.2343(3) 0.0560(15) Uani 1 d . . .
H66 H 0.6757 0.8846 0.1957 0.067 Uiso 1 calc R . .
O65 O 0.6852(3) 0.94453(17) 0.3347(2) 0.0865(13) Uani 1 d . . .
O66 O 0.7439(3) 0.96761(19) 0.2347(2) 0.1044(13) Uani 1 d . . .
C67 C 0.8058(3) 0.8629(2) 0.2130(3) 0.0529(15) Uani 1 d . . .
H67A H 0.7939 0.8150 0.2064 0.064 Uiso 1 calc R . .
H67B H 0.8583 0.8685 0.2567 0.064 Uiso 1 calc R . .
C68 C 0.7175(5) 0.9974(3) 0.2972(4) 0.108(2) Uani 1 d . . .
C69 C 0.7984(6) 1.0278(4) 0.3536(5) 0.168(4) Uani 1 d . . .
H69A H 0.8316 1.0508 0.3237 0.251 Uiso 1 calc R . .
H69B H 0.8333 0.9926 0.3846 0.251 Uiso 1 calc R . .
H69C H 0.7817 1.0592 0.3883 0.251 Uiso 1 calc R . .
C70 C 0.6453(5) 1.0465(4) 0.2631(5) 0.179(3) Uani 1 d . . .
H70A H 0.6117 1.0311 0.2117 0.269 Uiso 1 calc R . .
H70B H 0.6697 1.0899 0.2580 0.269 Uiso 1 calc R . .
H70C H 0.6083 1.0499 0.2976 0.269 Uiso 1 calc R . .
C71 C 0.8845(2) 0.97580(16) 0.15372(18) 0.0725(19) Uani 1 d G . .
C72 C 0.8410(2) 1.03698(18) 0.1355(2) 0.075(2) Uani 1 d G . .
H72 H 0.7839 1.0380 0.1031 0.089 Uiso 1 calc R . .
C73 C 0.8830(3) 1.09666(16) 0.1657(3) 0.098(3) Uani 1 d G . .
H73 H 0.8539 1.1376 0.1535 0.118 Uiso 1 calc R . .
C74 C 0.9684(3) 1.0952(2) 0.2142(3) 0.136(4) Uani 1 d G . .
H74 H 0.9965 1.1351 0.2344 0.164 Uiso 1 calc R . .
C75 C 1.0119(3) 1.0340(3) 0.2324(3) 0.162(4) Uani 1 d G . .
H75 H 1.0690 1.0330 0.2648 0.194 Uiso 1 calc R . .
C76 C 0.9699(2) 0.9743(2) 0.2022(2) 0.130(3) Uani 1 d G . .
H76 H 0.9990 0.9334 0.2144 0.156 Uiso 1 calc R . .
C77 C 0.91747(18) 0.84284(17) 0.11356(19) 0.0624(17) Uani 1 d G . .
C78 C 0.9369(2) 0.78162(17) 0.1532(2) 0.0633(17) Uani 1 d G . .
H78 H 0.9048 0.7672 0.1869 0.076 Uiso 1 calc R . .
C79 C 1.0044(3) 0.74191(18) 0.1423(3) 0.089(2) Uani 1 d G . .
H79 H 1.0174 0.7009 0.1688 0.106 Uiso 1 calc R . .
C80 C 1.0524(3) 0.7634(2) 0.0919(3) 0.109(3) Uani 1 d G . .
H80 H 1.0976 0.7368 0.0846 0.131 Uiso 1 calc R . .
C81 C 1.0330(3) 0.8246(3) 0.0523(3) 0.153(3) Uani 1 d G . .
H81 H 1.0651 0.8390 0.0185 0.183 Uiso 1 calc R . .
C82 C 0.9655(3) 0.8643(2) 0.0631(2) 0.141(3) Uani 1 d G . .
H82 H 0.9525 0.9053 0.0366 0.170 Uiso 1 calc R . .
C83 C 1.0006(10) 0.5212(6) 0.4981(7) 0.222 Uiso 0.728(4) d PD . .
H83A H 0.9559 0.5373 0.5206 0.332 Uiso 0.728(4) calc PR . .
H83B H 1.0340 0.5587 0.4880 0.332 Uiso 0.728(4) calc PR . .
H83C H 1.0382 0.4908 0.5347 0.332 Uiso 0.728(4) calc PR . .
C84 C 0.9582(9) 0.4843(5) 0.4200(7) 0.202 Uiso 0.728(4) d PD . .
H84A H 0.9054 0.5081 0.3920 0.243 Uiso 0.728(4) calc PR . .
H84B H 0.9978 0.4857 0.3869 0.243 Uiso 0.728(4) calc PR . .
C85 C 0.9367(8) 0.4153(5) 0.4306(7) 0.201 Uiso 0.728(4) d PD . .
H85A H 0.9153 0.4136 0.4772 0.242 Uiso 0.728(4) calc PR . .
H85B H 0.9909 0.3900 0.4435 0.242 Uiso 0.728(4) calc PR . .
C86 C 0.8742(9) 0.3789(5) 0.3674(8) 0.228 Uiso 0.728(4) d PD . .
H86A H 0.8940 0.3802 0.3200 0.274 Uiso 0.728(4) calc PR . .
H86B H 0.8184 0.4019 0.3556 0.274 Uiso 0.728(4) calc PR . .
C87 C 0.8618(10) 0.3087(5) 0.3867(8) 0.237 Uiso 0.728(4) d PD . .
H87A H 0.8222 0.3088 0.4198 0.284 Uiso 0.728(4) calc PR . .
H87B H 0.9176 0.2926 0.4197 0.284 Uiso 0.728(4) calc PR . .
C88 C 0.8290(10) 0.2574(6) 0.3245(8) 0.238 Uiso 0.728(4) d PD . .
H88A H 0.8581 0.2624 0.2837 0.358 Uiso 0.728(4) calc PR . .
H88B H 0.7673 0.2631 0.3018 0.358 Uiso 0.728(4) calc PR . .
H88C H 0.8404 0.2132 0.3475 0.358 Uiso 0.728(4) calc PR . .
C89 C 0.0477(8) 0.1108(5) 1.0479(7) 0.236 Uiso 0.864(4) d PD . .
H89A H -0.0077 0.0971 1.0542 0.353 Uiso 0.864(4) calc PR . .
H89B H 0.0387 0.1442 1.0068 0.353 Uiso 0.864(4) calc PR . .
H89C H 0.0830 0.1293 1.0969 0.353 Uiso 0.864(4) calc PR . .
C90 C 0.0930(7) 0.0509(6) 1.0255(6) 0.204 Uiso 0.864(4) d PD . .
H90A H 0.0944 0.0142 1.0624 0.245 Uiso 0.864(4) calc PR . .
H90B H 0.1526 0.0625 1.0275 0.245 Uiso 0.864(4) calc PR . .
C91 C 0.0434(8) 0.0300(5) 0.9426(6) 0.214 Uiso 0.864(4) d PD . .
H91A H -0.0156 0.0179 0.9421 0.257 Uiso 0.864(4) calc PR . .
H91B H 0.0398 0.0681 0.9072 0.257 Uiso 0.864(4) calc PR . .
C92 C 0.0815(8) -0.0245(5) 0.9138(6) 0.217 Uiso 0.864(4) d PD . .
H92A H 0.0908 -0.0587 0.9549 0.260 Uiso 0.864(4) calc PR . .
H92B H 0.1392 -0.0090 0.9139 0.260 Uiso 0.864(4) calc PR . .
C93 C 0.0496(9) -0.0596(5) 0.8417(6) 0.224 Uiso 0.864(4) d PD . .
H93A H 0.0679 -0.0345 0.8017 0.269 Uiso 0.864(4) calc PR . .
H93B H -0.0136 -0.0567 0.8276 0.269 Uiso 0.864(4) calc PR . .
C94 C 0.0716(8) -0.1306(5) 0.8333(8) 0.235 Uiso 0.864(4) d PD . .
H94A H 0.0837 -0.1369 0.7832 0.352 Uiso 0.864(4) calc PR . .
H94B H 0.0233 -0.1586 0.8356 0.352 Uiso 0.864(4) calc PR . .
H94C H 0.1221 -0.1426 0.8756 0.352 Uiso 0.864(4) calc PR . .

loop_
_atom_site_aniso_label
_atom_site_aniso_U_11
_atom_site_aniso_U_22
_atom_site_aniso_U_33
_atom_site_aniso_U_23
_atom_site_aniso_U_13
_atom_site_aniso_U_12
Ru1 0.0462(2) 0.0410(2) 0.03824(19) -0.00188(17) 0.01515(16) -0.00160(19)
Ru2 0.0488(2) 0.0416(2) 0.04306(19) 0.00477(18) 0.01853(16) 0.0018(2)
Ru3 0.0544(2) 0.0595(3) 0.03707(19) 0.00978(19) 0.01218(17) -0.0076(2)
Ru4 0.0552(2) 0.0398(2) 0.0500(2) 0.00699(18) 0.01754(18) -0.0029(2)
Ru5 0.0610(2) 0.0446(2) 0.0409(2) 0.00277(18) 0.01957(18) -0.0027(2)
Ru6 0.0593(2) 0.0467(2) 0.0430(2) 0.00349(18) 0.02110(18) -0.0043(2)
Ru7 0.0729(3) 0.0553(3) 0.0376(2) 0.00507(19) 0.02016(19) -0.0002(2)
Ru8 0.0741(3) 0.0540(3) 0.0527(2) -0.0021(2) 0.0289(2) 0.0037(2)
P1 0.0488(7) 0.0412(7) 0.0393(6) -0.0044(5) 0.0149(5) -0.0016(6)
P2 0.0579(8) 0.0444(7) 0.0388(7) 0.0025(6) 0.0151(6) -0.0039(7)
P3 0.0488(7) 0.0478(7) 0.0452(7) 0.0074(6) 0.0192(5) 0.0002(6)
P4 0.0559(8) 0.0548(8) 0.0475(7) 0.0093(7) 0.0172(6) -0.0030(7)
C1 0.065(3) 0.060(3) 0.060(3) -0.006(3) 0.019(3) 0.023(3)
O1 0.082(3) 0.042(2) 0.117(3) -0.010(2) 0.013(2) -0.006(2)
C2 0.053(3) 0.076(4) 0.059(3) 0.001(3) 0.011(3) 0.012(3)
O2 0.071(2) 0.141(4) 0.078(2) -0.011(3) 0.0435(19) 0.016(3)
C3 0.072(3) 0.062(4) 0.096(4) 0.009(3) 0.038(3) 0.001(3)
O3 0.096(3) 0.078(3) 0.241(5) 0.052(3) 0.083(3) 0.040(3)
C4 0.081(4) 0.062(4) 0.074(3) -0.003(3) 0.041(3) -0.009(3)
O4 0.128(3) 0.154(4) 0.047(2) -0.027(2) 0.038(2) -0.057(3)
C5 0.069(3) 0.103(5) 0.040(3) -0.001(3) 0.017(2) -0.023(4)
O5 0.114(3) 0.096(3) 0.073(3) -0.027(2) 0.035(2) -0.036(3)
C6 0.082(4) 0.074(4) 0.061(3) 0.028(3) 0.018(3) -0.018(4)
O6 0.112(3) 0.110(3) 0.081(2) 0.026(3) 0.050(2) -0.014(3)
C7 0.089(4) 0.093(4) 0.053(3) 0.027(3) 0.010(3) -0.027(4)
O7 0.105(4) 0.149(4) 0.101(4) 0.049(3) 0.002(3) 0.004(4)
C8 0.054(3) 0.049(3) 0.066(3) 0.000(3) 0.024(3) 0.003(3)
O8 0.098(3) 0.113(3) 0.067(3) -0.029(2) 0.023(2) 0.007(3)
C9 0.075(4) 0.047(3) 0.077(4) 0.015(3) 0.010(3) -0.004(3)
O9 0.106(3) 0.106(3) 0.117(3) 0.033(3) 0.061(2) -0.027(3)
C10 0.056(3) 0.073(4) 0.080(4) 0.007(3) 0.013(3) -0.010(3)
O10 0.111(3) 0.057(3) 0.155(4) 0.010(3) 0.051(3) 0.028(3)
C11 0.086(4) 0.072(4) 0.069(4) -0.010(3) 0.035(3) -0.008(3)
O11 0.154(4) 0.118(4) 0.121(3) -0.069(3) 0.060(3) -0.057(3)
C12 0.077(3) 0.076(4) 0.071(3) 0.007(3) 0.038(3) -0.001(3)
O12 0.103(3) 0.111(3) 0.101(3) 0.059(2) 0.048(2) 0.020(3)
C13 0.081(4) 0.064(3) 0.042(3) -0.005(3) 0.009(3) 0.006(3)
O13 0.120(3) 0.097(3) 0.083(3) 0.028(2) 0.035(2) -0.051(3)
C14 0.079(4) 0.075(4) 0.043(3) -0.006(3) 0.017(3) -0.017(3)
O14 0.106(3) 0.077(3) 0.089(3) -0.031(2) 0.026(2) 0.020(3)
C15 0.089(4) 0.056(3) 0.054(3) -0.008(3) 0.013(3) -0.010(3)
O15 0.122(3) 0.086(3) 0.097(3) -0.001(2) 0.068(2) -0.023(3)
C16 0.092(4) 0.070(4) 0.040(3) 0.017(3) 0.024(3) 0.007(3)
O16 0.105(3) 0.063(3) 0.082(3) 0.018(2) 0.031(2) 0.007(2)
C17 0.086(4) 0.069(4) 0.069(4) 0.012(3) 0.035(3) 0.007(3)
O17 0.118(4) 0.133(4) 0.085(3) -0.017(3) -0.023(3) -0.011(4)
C18 0.117(5) 0.082(4) 0.063(4) 0.000(3) 0.029(3) 0.045(4)
O18 0.156(5) 0.082(3) 0.115(4) -0.051(3) 0.007(3) 0.014(3)
C19 0.082(4) 0.054(3) 0.096(4) -0.005(3) 0.051(3) -0.001(3)
O19 0.100(3) 0.079(3) 0.099(3) 0.034(3) 0.023(2) 0.011(3)
C20 0.121(5) 0.095(5) 0.082(4) 0.012(4) 0.036(4) 0.021(5)
O20 0.171(4) 0.219(7) 0.212(5) -0.009(5) 0.150(3) -0.011(5)
C21 0.037(3) 0.050(3) 0.055(3) 0.000(3) 0.001(2) -0.002(3)
C22 0.068(3) 0.065(4) 0.058(3) 0.004(3) 0.023(3) -0.014(3)
C23 0.076(4) 0.082(4) 0.081(4) 0.024(4) 0.012(3) -0.017(4)
C24 0.060(4) 0.055(4) 0.145(6) -0.003(4) 0.017(4) -0.006(3)
C25 0.071(4) 0.063(4) 0.103(5) -0.032(3) 0.018(3) -0.011(3)
C26 0.058(3) 0.051(3) 0.079(4) -0.028(3) 0.019(3) -0.003(3)
C27 0.058(3) 0.043(3) 0.047(3) -0.002(2) 0.013(2) 0.003(3)
C28 0.056(3) 0.065(3) 0.056(3) -0.016(3) 0.012(2) 0.016(3)
C29 0.076(4) 0.092(4) 0.066(4) -0.036(3) 0.011(3) 0.001(4)
C30 0.080(4) 0.088(5) 0.110(5) -0.011(4) 0.022(4) 0.039(4)
C31 0.066(4) 0.097(5) 0.107(5) -0.022(4) -0.003(4) 0.024(4)
C32 0.065(4) 0.059(4) 0.088(4) -0.016(3) 0.003(3) 0.014(3)
C33 0.060(3) 0.037(3) 0.047(3) -0.006(2) 0.016(2) -0.001(2)
C34 0.074(3) 0.049(3) 0.034(3) -0.002(2) 0.016(2) -0.010(3)
C35 0.076(3) 0.043(3) 0.046(3) 0.001(2) 0.018(3) -0.002(3)
O34 0.189(4) 0.042(2) 0.065(2) -0.0161(18) 0.068(2) -0.019(2)
O35 0.141(3) 0.036(2) 0.069(2) -0.0060(17) 0.050(2) -0.010(2)
C36 0.064(3) 0.053(3) 0.046(3) -0.010(2) 0.020(2) -0.017(3)
C37 0.131(5) 0.050(3) 0.048(3) -0.009(3) 0.046(3) -0.002(3)
C38 0.206(7) 0.047(3) 0.080(4) -0.019(3) 0.070(4) -0.031(4)
C39 0.145(7) 0.119(6) 0.101(6) -0.016(5) 0.029(5) 0.017(6)
C40 0.058(3) 0.058(3) 0.040(2) -0.004(2) 0.020(2) -0.001(3)
C41 0.071(4) 0.067(4) 0.070(4) -0.011(3) 0.019(3) -0.007(3)
C42 0.070(4) 0.072(4) 0.086(4) -0.005(3) 0.019(3) -0.006(4)
C43 0.078(4) 0.082(4) 0.079(4) -0.029(3) 0.036(3) -0.028(4)
C44 0.069(4) 0.061(4) 0.076(4) 0.012(3) 0.020(3) -0.018(3)
C45 0.055(3) 0.054(3) 0.073(3) -0.004(3) 0.023(3) -0.005(3)
C46 0.068(3) 0.071(4) 0.043(3) 0.017(3) 0.020(2) 0.011(3)
C47 0.099(4) 0.051(3) 0.076(4) 0.016(3) 0.034(3) 0.014(3)
C48 0.143(6) 0.054(4) 0.130(6) 0.019(4) 0.068(5) 0.016(4)
C49 0.112(5) 0.122(6) 0.104(5) 0.046(4) 0.040(4) 0.065(5)
C50 0.084(4) 0.119(5) 0.052(3) 0.036(4) 0.011(3) 0.020(4)
C51 0.064(4) 0.094(5) 0.066(4) 0.019(4) 0.015(3) 0.010(4)
C52 0.050(3) 0.076(4) 0.036(3) 0.008(3) 0.007(2) -0.005(3)
C53 0.060(3) 0.070(4) 0.067(3) 0.003(3) 0.009(3) -0.010(3)
C54 0.061(4) 0.135(6) 0.045(3) 0.008(4) 0.008(3) 0.012(4)
C55 0.072(4) 0.113(5) 0.058(4) -0.026(4) 0.009(3) -0.019(4)
C56 0.097(4) 0.098(5) 0.076(4) -0.016(4) 0.031(3) -0.014(4)
C57 0.084(3) 0.060(3) 0.058(3) -0.002(3) 0.035(3) -0.020(3)
C58 0.051(3) 0.048(3) 0.057(3) 0.018(2) 0.013(2) -0.004(3)
C59 0.045(3) 0.126(6) 0.074(4) -0.005(4) 0.011(3) -0.001(4)
C60 0.055(3) 0.159(7) 0.090(4) 0.016(4) 0.041(3) -0.002(4)
C61 0.095(4) 0.131(6) 0.109(4) 0.046(4) 0.076(3) 0.050(4)
C62 0.083(4) 0.097(5) 0.117(5) 0.012(4) 0.062(3) 0.016(4)
C63 0.061(3) 0.077(4) 0.076(4) -0.008(3) 0.028(3) 0.012(3)
C64 0.062(3) 0.046(3) 0.042(3) 0.007(2) 0.014(2) 0.002(3)
C65 0.073(3) 0.054(3) 0.049(3) 0.011(2) 0.031(2) 0.001(3)
C66 0.071(3) 0.056(3) 0.047(3) 0.023(2) 0.026(2) 0.017(3)
O65 0.152(3) 0.040(2) 0.100(3) 0.0069(18) 0.088(2) 0.010(2)
O66 0.181(3) 0.041(2) 0.137(3) 0.038(2) 0.120(2) 0.026(2)
C67 0.059(3) 0.047(3) 0.053(3) 0.006(2) 0.016(2) 0.001(3)
C68 0.172(6) 0.063(4) 0.128(5) 0.007(4) 0.105(4) 0.004(4)
C69 0.219(8) 0.139(7) 0.176(8) -0.032(6) 0.109(7) -0.087(7)
C70 0.296(7) 0.102(5) 0.220(7) 0.085(5) 0.204(5) 0.120(5)
C71 0.081(4) 0.074(4) 0.060(3) 0.020(3) 0.015(3) -0.027(3)
C72 0.107(5) 0.052(3) 0.059(3) 0.003(3) 0.013(3) -0.014(4)
C73 0.136(6) 0.073(4) 0.075(4) 0.004(4) 0.012(4) -0.033(5)
C74 0.167(7) 0.094(5) 0.115(6) 0.003(5) -0.015(6) -0.059(6)
C75 0.135(7) 0.116(7) 0.176(9) 0.020(7) -0.050(7) -0.049(6)
C76 0.109(6) 0.108(6) 0.126(6) 0.048(5) -0.045(5) -0.045(5)
C77 0.073(3) 0.073(4) 0.047(3) 0.015(3) 0.026(3) -0.004(3)
C78 0.066(3) 0.062(4) 0.069(3) 0.002(3) 0.031(3) 0.003(3)
C79 0.074(4) 0.112(5) 0.082(4) -0.014(4) 0.024(3) 0.019(4)
C80 0.075(4) 0.159(7) 0.104(5) 0.004(5) 0.046(4) 0.028(5)
C81 0.165(6) 0.175(8) 0.162(6) 0.066(6) 0.116(5) 0.064(6)
C82 0.118(4) 0.179(7) 0.167(6) 0.093(5) 0.105(4) 0.063(5)

loop_
_atom_type_symbol
_atom_type_description
_atom_type_scat_dispersion_real
_atom_type_scat_dispersion_imag
_atom_type_scat_source
C C 0.0033 0.0016 'International Tables Vol C Tables 4.2.6.8 and 6.1.1.4'
H H 0.0000 0.0000 'International Tables Vol C Tables 4.2.6.8 and 6.1.1.4'
O O 0.0106 0.0060 'International Tables Vol C Tables 4.2.6.8 and 6.1.1.4'
P P 0.1023 0.0942 'International Tables Vol C Tables 4.2.6.8 and 6.1.1.4'
Ru Ru -1.2594 0.8363 'International Tables Vol C Tables 4.2.6.8 and 6.1.1.4'

loop_
_geom_angle_atom_site_label_1
_geom_angle_atom_site_label_2
_geom_angle_atom_site_label_3
_geom_angle
_geom_angle_site_symmetry_1
_geom_angle_site_symmetry_3
_geom_angle_publ_flag
C2 Ru1 C1 93.7(2) . . ?
C2 Ru1 P1 90.35(15) . . ?
C1 Ru1 P1 96.96(15) . . ?
C2 Ru1 Ru3 89.19(15) . . ?
C1 Ru1 Ru3 98.10(15) . . ?
P1 Ru1 Ru3 164.94(4) . . ?
C2 Ru1 Ru4 104.17(18) . . ?
C1 Ru1 Ru4 152.13(16) . . ?
P1 Ru1 Ru4 104.01(3) . . ?
Ru3 Ru1 Ru4 61.606(14) . . ?
C2 Ru1 Ru2 149.65(16) . . ?
C1 Ru1 Ru2 98.79(17) . . ?
P1 Ru1 Ru2 115.20(3) . . ?
Ru3 Ru1 Ru2 61.805(14) . . ?
Ru4 Ru1 Ru2 55.683(13) . . ?
C2 Ru1 H1 174.5(7) . . ?
C1 Ru1 H1 80.8(7) . . ?
P1 Ru1 H1 90.4(5) . . ?
Ru3 Ru1 H1 91.5(5) . . ?
Ru4 Ru1 H1 80.9(6) . . ?
Ru2 Ru1 H1 32.9(5) . . ?
C2 Ru1 H3 84.6(12) . . ?
C1 Ru1 H3 173.4(7) . . ?
P1 Ru1 H3 76.7(9) . . ?
Ru3 Ru1 H3 88.3(9) . . ?
Ru4 Ru1 H3 33.9(5) . . ?
Ru2 Ru1 H3 85.7(8) . . ?
H1 Ru1 H3 100.9(14) . . ?
C3 Ru2 C4 95.1(3) . . ?
C3 Ru2 P3 92.24(18) . . ?
C4 Ru2 P3 95.73(18) . . ?
C3 Ru2 Ru4 91.86(18) . . ?
C4 Ru2 Ru4 94.29(18) . . ?
P3 Ru2 Ru4 168.80(4) . . ?
C3 Ru2 Ru3 98.15(19) . . ?
C4 Ru2 Ru3 152.89(17) . . ?
P3 Ru2 Ru3 107.25(3) . . ?
Ru4 Ru2 Ru3 61.812(14) . . ?
C3 Ru2 Ru1 149.03(19) . . ?
C4 Ru2 Ru1 102.88(17) . . ?
P3 Ru2 Ru1 110.56(4) . . ?
Ru4 Ru2 Ru1 62.103(14) . . ?
Ru3 Ru2 Ru1 55.956(13) . . ?
C3 Ru2 H1 174.5(6) . . ?
C4 Ru2 H1 79.7(6) . . ?
P3 Ru2 H1 89.9(6) . . ?
Ru4 Ru2 H1 87.0(6) . . ?
Ru3 Ru2 H1 86.1(6) . . ?
Ru1 Ru2 H1 33.2(5) . . ?
C3 Ru2 H2 84.6(10) . . ?
C4 Ru2 H2 172.4(8) . . ?
P3 Ru2 H2 76.7(8) . . ?
Ru4 Ru2 H2 93.3(7) . . ?
Ru3 Ru2 H2 34.1(5) . . ?
Ru1 Ru2 H2 80.8(7) . . ?
H1 Ru2 H2 100.8(12) . . ?
C5 Ru3 C7 97.8(2) . . ?
C5 Ru3 C6 89.2(3) . . ?
C7 Ru3 C6 97.7(2) . . ?
C5 Ru3 Ru1 85.48(15) . . ?
C7 Ru3 Ru1 168.18(19) . . ?
C6 Ru3 Ru1 93.68(16) . . ?
C5 Ru3 Ru4 147.42(15) . . ?
C7 Ru3 Ru4 112.85(19) . . ?
C6 Ru3 Ru4 97.08(17) . . ?
Ru1 Ru3 Ru4 62.302(13) . . ?
C5 Ru3 Ru2 106.19(16) . . ?
C7 Ru3 Ru2 105.97(19) . . ?
C6 Ru3 Ru2 149.36(16) . . ?
Ru1 Ru3 Ru2 62.238(13) . . ?
Ru4 Ru3 Ru2 56.001(13) . . ?
C5 Ru3 H2 85.3(11) . . ?
C7 Ru3 H2 82.2(8) . . ?
C6 Ru3 H2 174.5(10) . . ?
Ru1 Ru3 H2 86.8(7) . . ?
Ru4 Ru3 H2 88.0(7) . . ?
Ru2 Ru3 H2 34.5(5) . . ?
C5 Ru3 H4 173.2(11) . . ?
C7 Ru3 H4 83.6(8) . . ?
C6 Ru3 H4 84.0(11) . . ?
Ru1 Ru3 H4 94.5(6) . . ?
Ru4 Ru3 H4 34.2(5) . . ?
Ru2 Ru3 H4 79.7(8) . . ?
H2 Ru3 H4 101.4(15) . . ?
C8 Ru4 C10 89.3(2) . . ?
C8 Ru4 C9 97.1(2) . . ?
C10 Ru4 C9 96.4(2) . . ?
C8 Ru4 Ru2 92.08(16) . . ?
C10 Ru4 Ru2 92.80(18) . . ?
C9 Ru4 Ru2 167.01(17) . . ?
C8 Ru4 Ru3 149.99(16) . . ?
C10 Ru4 Ru3 106.14(17) . . ?
C9 Ru4 Ru3 106.26(17) . . ?
Ru2 Ru4 Ru3 62.187(14) . . ?
C8 Ru4 Ru1 99.48(15) . . ?
C10 Ru4 Ru1 153.58(17) . . ?
C9 Ru4 Ru1 107.02(17) . . ?
Ru2 Ru4 Ru1 62.214(14) . . ?
Ru3 Ru4 Ru1 56.092(13) . . ?
C8 Ru4 H3 82.7(13) . . ?
C10 Ru4 H3 170.8(9) . . ?
C9 Ru4 H3 80.3(10) . . ?
Ru2 Ru4 H3 91.8(8) . . ?
Ru3 Ru4 H3 83.0(9) . . ?
Ru1 Ru4 H3 33.8(5) . . ?
C8 Ru4 H4 169.4(10) . . ?
C10 Ru4 H4 80.7(8) . . ?
C9 Ru4 H4 87.5(10) . . ?
Ru2 Ru4 H4 85.0(9) . . ?
Ru3 Ru4 H4 33.9(5) . . ?
Ru1 Ru4 H4 88.2(6) . . ?
H3 Ru4 H4 107.5(15) . . ?
C12 Ru5 C11 95.7(2) . . ?
C12 Ru5 P2 93.90(18) . . ?
C11 Ru5 P2 91.57(19) . . ?
C12 Ru5 Ru8 93.99(18) . . ?
C11 Ru5 Ru8 92.53(19) . . ?
P2 Ru5 Ru8 170.70(4) . . ?
C12 Ru5 Ru7 152.65(18) . . ?
C11 Ru5 Ru7 96.94(18) . . ?
P2 Ru5 Ru7 109.86(4) . . ?
Ru8 Ru5 Ru7 61.331(15) . . ?
C12 Ru5 Ru6 103.73(18) . . ?
C11 Ru5 Ru6 148.73(19) . . ?
P2 Ru5 Ru6 110.99(4) . . ?
Ru8 Ru5 Ru6 62.223(15) . . ?
Ru7 Ru5 Ru6 55.807(13) . . ?
C12 Ru5 H5 79.5(6) . . ?
C11 Ru5 H5 175.0(6) . . ?
P2 Ru5 H5 89.9(6) . . ?
Ru8 Ru5 H5 86.7(6) . . ?
Ru7 Ru5 H5 87.0(5) . . ?
Ru6 Ru5 H5 33.7(5) . . ?
C12 Ru5 H7 173.2(6) . . ?
C11 Ru5 H7 78.2(7) . . ?
P2 Ru5 H7 83.2(7) . . ?
Ru8 Ru5 H7 89.5(6) . . ?
Ru7 Ru5 H7 33.1(5) . . ?
Ru6 Ru5 H7 83.1(6) . . ?
H5 Ru5 H7 106.6(9) . . ?
C13 Ru6 C14 93.5(2) . . ?
C13 Ru6 P4 90.73(16) . . ?
C14 Ru6 P4 96.52(15) . . ?
C13 Ru6 Ru7 87.60(15) . . ?
C14 Ru6 Ru7 97.37(15) . . ?
P4 Ru6 Ru7 166.08(4) . . ?
C13 Ru6 Ru5 148.65(15) . . ?
C14 Ru6 Ru5 97.18(17) . . ?
P4 Ru6 Ru5 117.05(4) . . ?
Ru7 Ru6 Ru5 61.870(14) . . ?
C13 Ru6 Ru8 104.88(17) . . ?
C14 Ru6 Ru8 150.36(17) . . ?
P4 Ru6 Ru8 106.14(4) . . ?
Ru7 Ru6 Ru8 61.125(14) . . ?
Ru5 Ru6 Ru8 55.615(14) . . ?
C13 Ru6 H5 173.8(7) . . ?
C14 Ru6 H5 80.4(7) . . ?
P4 Ru6 H5 90.3(5) . . ?
Ru7 Ru6 H5 92.8(5) . . ?
Ru5 Ru6 H5 33.6(5) . . ?
Ru8 Ru6 H5 80.7(6) . . ?
C13 Ru6 H6 90.5(9) . . ?
C14 Ru6 H6 172.6(9) . . ?
P4 Ru6 H6 77.1(7) . . ?
Ru7 Ru6 H6 89.1(7) . . ?
Ru5 Ru6 H6 82.6(6) . . ?
Ru8 Ru6 H6 32.8(5) . . ?
H5 Ru6 H6 95.7(11) . . ?
C16 Ru7 C15 93.0(2) . . ?
C16 Ru7 C17 95.5(2) . . ?
C15 Ru7 C17 94.8(2) . . ?
C16 Ru7 Ru6 86.44(15) . . ?
C15 Ru7 Ru6 95.52(15) . . ?
C17 Ru7 Ru6 169.36(18) . . ?
C16 Ru7 Ru8 148.81(15) . . ?
C15 Ru7 Ru8 94.79(17) . . ?
C17 Ru7 Ru8 113.83(17) . . ?
Ru6 Ru7 Ru8 62.770(14) . . ?
C16 Ru7 Ru5 106.46(17) . . ?
C15 Ru7 Ru5 148.66(16) . . ?
C17 Ru7 Ru5 107.18(18) . . ?
Ru6 Ru7 Ru5 62.322(14) . . ?
Ru8 Ru7 Ru5 56.203(14) . . ?
C16 Ru7 H7 90.3(8) . . ?
C15 Ru7 H7 174.2(8) . . ?
C17 Ru7 H7 80.1(6) . . ?
Ru6 Ru7 H7 89.5(6) . . ?
Ru8 Ru7 H7 84.9(6) . . ?
Ru5 Ru7 H7 33.5(5) . . ?
C16 Ru7 H8 171.2(8) . . ?
C15 Ru7 H8 78.2(8) . . ?
C17 Ru7 H8 85.7(6) . . ?
Ru6 Ru7 H8 94.0(5) . . ?
Ru8 Ru7 H8 34.0(5) . . ?
Ru5 Ru7 H8 81.4(7) . . ?
H7 Ru7 H8 98.6(11) . . ?
C19 Ru8 C18 89.4(2) . . ?
C19 Ru8 C20 98.2(3) . . ?
C18 Ru8 C20 95.0(3) . . ?
C19 Ru8 Ru5 90.67(18) . . ?
C18 Ru8 Ru5 92.4(2) . . ?
C20 Ru8 Ru5 168.5(2) . . ?
C19 Ru8 Ru7 149.94(18) . . ?
C18 Ru8 Ru7 104.04(18) . . ?
C20 Ru8 Ru7 107.1(2) . . ?
Ru5 Ru8 Ru7 62.466(15) . . ?
C19 Ru8 Ru6 100.73(17) . . ?
C18 Ru8 Ru6 152.4(2) . . ?
C20 Ru8 Ru6 108.6(2) . . ?
Ru5 Ru8 Ru6 62.163(15) . . ?
Ru7 Ru8 Ru6 56.105(13) . . ?
C19 Ru8 H6 81.4(8) . . ?
C18 Ru8 H6 170.7(8) . . ?
C20 Ru8 H6 84.9(8) . . ?
Ru5 Ru8 H6 89.1(7) . . ?
Ru7 Ru8 H6 84.8(6) . . ?
Ru6 Ru8 H6 33.3(5) . . ?
C19 Ru8 H8 169.1(8) . . ?
C18 Ru8 H8 80.0(7) . . ?
C20 Ru8 H8 85.4(8) . . ?
Ru5 Ru8 H8 87.3(7) . . ?
Ru7 Ru8 H8 34.2(5) . . ?
Ru6 Ru8 H8 87.7(6) . . ?
H6 Ru8 H8 109.2(10) . . ?
C21 P1 C27 98.64(13) . . ?
C21 P1 C33 102.21(17) . . ?
C27 P1 C33 104.64(18) . . ?
C21 P1 Ru1 113.55(10) . . ?
C27 P1 Ru1 115.57(10) . . ?
C33 P1 Ru1 119.45(16) . . ?
C46 P2 C36 108.0(2) . . ?
C46 P2 C40 104.97(14) . . ?
C36 P2 C40 98.48(19) . . ?
C46 P2 Ru5 115.05(11) . . ?
C36 P2 Ru5 113.37(17) . . ?
C40 P2 Ru5 115.41(11) . . ?
C52 P3 C58 103.00(13) . . ?
C52 P3 C64 106.30(19) . . ?
C58 P3 C64 102.23(19) . . ?
C52 P3 Ru2 114.75(11) . . ?
C58 P3 Ru2 115.33(11) . . ?
C64 P3 Ru2 113.82(16) . . ?
C77 P4 C71 100.28(16) . . ?
C77 P4 C67 101.76(19) . . ?
C71 P4 C67 103.59(19) . . ?
C77 P4 Ru6 112.73(11) . . ?
C71 P4 Ru6 117.06(11) . . ?
C67 P4 Ru6 118.81(16) . . ?
O1 C1 Ru1 178.1(5) . . ?
O2 C2 Ru1 179.4(4) . . ?
O3 C3 Ru2 178.2(6) . . ?
O4 C4 Ru2 177.4(5) . . ?
O5 C5 Ru3 175.9(5) . . ?
O6 C6 Ru3 178.1(5) . . ?
O7 C7 Ru3 173.2(6) . . ?
O8 C8 Ru4 177.6(5) . . ?
O9 C9 Ru4 179.7(6) . . ?
O10 C10 Ru4 175.2(5) . . ?
O11 C11 Ru5 179.1(6) . . ?
O12 C12 Ru5 179.6(6) . . ?
O13 C13 Ru6 176.7(5) . . ?
O14 C14 Ru6 178.4(5) . . ?
O15 C15 Ru7 176.6(5) . . ?
O16 C16 Ru7 176.9(5) . . ?
O17 C17 Ru7 173.9(6) . . ?
O18 C18 Ru8 175.8(5) . . ?
O19 C19 Ru8 178.1(5) . . ?
O20 C20 Ru8 177.4(7) . . ?
C22 C21 C26 120.0 . . ?
C22 C21 P1 117.15(16) . . ?
C26 C21 P1 122.84(16) . . ?
C21 C22 C23 120.0 . . ?
C21 C22 H22 120.0 . . ?
C23 C22 H22 120.0 . . ?
C22 C23 C24 120.0 . . ?
C22 C23 H23 120.0 . . ?
C24 C23 H23 120.0 . . ?
C25 C24 C23 120.0 . . ?
C25 C24 H24 120.0 . . ?
C23 C24 H24 120.0 . . ?
C26 C25 C24 120.0 . . ?
C26 C25 H25 120.0 . . ?
C24 C25 H25 120.0 . . ?
C25 C26 C21 120.0 . . ?
C25 C26 H26 120.0 . . ?
C21 C26 H26 120.0 . . ?
C28 C27 C32 120.0 . . ?
C28 C27 P1 121.24(15) . . ?
C32 C27 P1 118.75(15) . . ?
C27 C28 C29 120.0 . . ?
C27 C28 H28 120.0 . . ?
C29 C28 H28 120.0 . . ?
C30 C29 C28 120.0 . . ?
C30 C29 H29 120.0 . . ?
C28 C29 H29 120.0 . . ?
C29 C30 C31 120.0 . . ?
C29 C30 H30 120.0 . . ?
C31 C30 H30 120.0 . . ?
C32 C31 C30 120.0 . . ?
C32 C31 H31 120.0 . . ?
C30 C31 H31 120.0 . . ?
C31 C32 C27 120.0 . . ?
C31 C32 H32 120.0 . . ?
C27 C32 H32 120.0 . . ?
C34 C33 P1 112.5(3) . . ?
C34 C33 H33A 109.1 . . ?
P1 C33 H33A 109.1 . . ?
C34 C33 H33B 109.1 . . ?
P1 C33 H33B 109.1 . . ?
H33A C33 H33B 107.8 . . ?
O34 C34 C33 109.3(4) . . ?
O34 C34 C35 103.7(4) . . ?
C33 C34 C35 117.5(4) . . ?
O34 C34 H34 108.6 . . ?
C33 C34 H34 108.7 . . ?
C35 C34 H34 108.6 . . ?
O35 C35 C36 110.4(4) . . ?
O35 C35 C34 102.0(4) . . ?
C36 C35 C34 116.5(4) . . ?
O35 C35 H35 109.2 . . ?
C36 C35 H35 109.2 . . ?
C34 C35 H35 109.2 . . ?
C34 O34 C37 111.5(4) . . ?
C37 O35 C35 108.7(4) . . ?
C35 C36 P2 119.1(3) . . ?
C35 C36 H36A 107.5 . . ?
P2 C36 H36A 107.5 . . ?
C35 C36 H36B 107.5 . . ?
P2 C36 H36B 107.5 . . ?
H36A C36 H36B 107.0 . . ?
O35 C37 O34 104.6(4) . . ?
O35 C37 C38 109.0(5) . . ?
O34 C37 C38 107.8(4) . . ?
O35 C37 C39 111.3(5) . . ?
O34 C37 C39 109.1(6) . . ?
C38 C37 C39 114.6(5) . . ?
C37 C38 H38A 109.5 . . ?
C37 C38 H38B 109.5 . . ?
H38A C38 H38B 109.5 . . ?
C37 C38 H38C 109.5 . . ?
H38A C38 H38C 109.5 . . ?
H38B C38 H38C 109.5 . . ?
C37 C39 H39A 109.5 . . ?
C37 C39 H39B 109.5 . . ?
H39A C39 H39B 109.5 . . ?
C37 C39 H39C 109.5 . . ?
H39A C39 H39C 109.5 . . ?
H39B C39 H39C 109.5 . . ?
C41 C40 C45 120.0 . . ?
C41 C40 P2 122.79(14) . . ?
C45 C40 P2 117.14(14) . . ?
C40 C41 C42 120.0 . . ?
C40 C41 H41 120.0 . . ?
C42 C41 H41 120.0 . . ?
C41 C42 C43 120.0 . . ?
C41 C42 H42 120.0 . . ?
C43 C42 H42 120.0 . . ?
C44 C43 C42 120.0 . . ?
C44 C43 H43 120.0 . . ?
C42 C43 H43 120.0 . . ?
C43 C44 C45 120.0 . . ?
C43 C44 H44 120.0 . . ?
C45 C44 H44 120.0 . . ?
C44 C45 C40 120.0 . . ?
C44 C45 H45 120.0 . . ?
C40 C45 H45 120.0 . . ?
C47 C46 C51 120.0 . . ?
C47 C46 P2 123.06(17) . . ?
C51 C46 P2 116.78(17) . . ?
C46 C47 C48 120.0 . . ?
C46 C47 H47 120.0 . . ?
C48 C47 H47 120.0 . . ?
C47 C48 C49 120.0 . . ?
C47 C48 H48 120.0 . . ?
C49 C48 H48 120.0 . . ?
C50 C49 C48 120.0 . . ?
C50 C49 H49 120.0 . . ?
C48 C49 H49 120.0 . . ?
C49 C50 C51 120.0 . . ?
C49 C50 H50 120.0 . . ?
C51 C50 H50 120.0 . . ?
C50 C51 C46 120.0 . . ?
C50 C51 H51 120.0 . . ?
C46 C51 H51 120.0 . . ?
C53 C52 C57 120.0 . . ?
C53 C52 P3 116.20(16) . . ?
C57 C52 P3 123.58(16) . . ?
C54 C53 C52 120.0 . . ?
C54 C53 H53 120.0 . . ?
C52 C53 H53 120.0 . . ?
C53 C54 C55 120.0 . . ?
C53 C54 H54 120.0 . . ?
C55 C54 H54 120.0 . . ?
C54 C55 C56 120.0 . . ?
C54 C55 H55 120.0 . . ?
C56 C55 H55 120.0 . . ?
C57 C56 C55 120.0 . . ?
C57 C56 H56 120.0 . . ?
C55 C56 H56 120.0 . . ?
C56 C57 C52 120.0 . . ?
C56 C57 H57 120.0 . . ?
C52 C57 H57 120.0 . . ?
C59 C58 C63 120.0 . . ?
C59 C58 P3 123.17(15) . . ?
C63 C58 P3 116.81(15) . . ?
C60 C59 C58 120.0 . . ?
C60 C59 H59 120.0 . . ?
C58 C59 H59 120.0 . . ?
C59 C60 C61 120.0 . . ?
C59 C60 H60 120.0 . . ?
C61 C60 H60 120.0 . . ?
C60 C61 C62 120.0 . . ?
C60 C61 H61 120.0 . . ?
C62 C61 H61 120.0 . . ?
C61 C62 C63 120.0 . . ?
C61 C62 H62 120.0 . . ?
C63 C62 H62 120.0 . . ?
C62 C63 C58 120.0 . . ?
C62 C63 H63 120.0 . . ?
C58 C63 H63 120.0 . . ?
C65 C64 P3 118.7(3) . . ?
C65 C64 H64A 107.6 . . ?
P3 C64 H64A 107.6 . . ?
C65 C64 H64B 107.6 . . ?
P3 C64 H64B 107.6 . . ?
H64A C64 H64B 107.1 . . ?
O65 C65 C66 102.0(4) . . ?
O65 C65 C64 107.1(4) . . ?
C66 C65 C64 115.2(4) . . ?
O65 C65 H65 110.7 . . ?
C66 C65 H65 110.7 . . ?
C64 C65 H65 110.7 . . ?
O66 C66 C67 108.5(4) . . ?
O66 C66 C65 102.0(4) . . ?
C67 C66 C65 115.5(4) . . ?
O66 C66 H66 110.2 . . ?
C67 C66 H66 110.2 . . ?
C65 C66 H66 110.2 . . ?
C68 O65 C65 106.5(4) . . ?
C68 O66 C66 110.1(4) . . ?
C66 C67 P4 114.1(3) . . ?
C66 C67 H67A 108.7 . . ?
P4 C67 H67A 108.7 . . ?
C66 C67 H67B 108.7 . . ?
P4 C67 H67B 108.7 . . ?
H67A C67 H67B 107.6 . . ?
O65 C68 O66 106.2(5) . . ?
O65 C68 C70 109.2(6) . . ?
O66 C68 C70 109.0(6) . . ?
O65 C68 C69 110.4(6) . . ?
O66 C68 C69 106.8(6) . . ?
C70 C68 C69 114.9(6) . . ?
C68 C69 H69A 109.5 . . ?
C68 C69 H69B 109.5 . . ?
H69A C69 H69B 109.5 . . ?
C68 C69 H69C 109.5 . . ?
H69A C69 H69C 109.5 . . ?
H69B C69 H69C 109.5 . . ?
C68 C70 H70A 109.5 . . ?
C68 C70 H70B 109.5 . . ?
H70A C70 H70B 109.5 . . ?
C68 C70 H70C 109.5 . . ?
H70A C70 H70C 109.5 . . ?
H70B C70 H70C 109.5 . . ?
C72 C71 C76 120.0 . . ?
C72 C71 P4 120.45(18) . . ?
C76 C71 P4 119.33(18) . . ?
C73 C72 C71 120.0 . . ?
C73 C72 H72 120.0 . . ?
C71 C72 H72 120.0 . . ?
C72 C73 C74 120.0 . . ?
C72 C73 H73 120.0 . . ?
C74 C73 H73 120.0 . . ?
C75 C74 C73 120.0 . . ?
C75 C74 H74 120.0 . . ?
C73 C74 H74 120.0 . . ?
C74 C75 C76 120.0 . . ?
C74 C75 H75 120.0 . . ?
C76 C75 H75 120.0 . . ?
C75 C76 C71 120.0 . . ?
C75 C76 H76 120.0 . . ?
C71 C76 H76 120.0 . . ?
C78 C77 C82 120.0 . . ?
C78 C77 P4 122.33(18) . . ?
C82 C77 P4 117.61(18) . . ?
C77 C78 C79 120.0 . . ?
C77 C78 H78 120.0 . . ?
C79 C78 H78 120.0 . . ?
C80 C79 C78 120.0 . . ?
C80 C79 H79 120.0 . . ?
C78 C79 H79 120.0 . . ?
C79 C80 C81 120.0 . . ?
C79 C80 H80 120.0 . . ?
C81 C80 H80 120.0 . . ?
C82 C81 C80 120.0 . . ?
C82 C81 H81 120.0 . . ?
C80 C81 H81 120.0 . . ?
C81 C82 C77 120.0 . . ?
C81 C82 H82 120.0 . . ?
C77 C82 H82 120.0 . . ?
C84 C83 H83A 109.5 . . ?
C84 C83 H83B 109.5 . . ?
H83A C83 H83B 109.5 . . ?
C84 C83 H83C 109.5 . . ?
H83A C83 H83C 109.5 . . ?
H83B C83 H83C 109.5 . . ?
C85 C84 C83 113.6(10) . . ?
C85 C84 H84A 108.9 . . ?
C83 C84 H84A 108.9 . . ?
C85 C84 H84B 108.8 . . ?
C83 C84 H84B 108.8 . . ?
H84A C84 H84B 107.7 . . ?
C84 C85 C86 120.7(10) . . ?
C84 C85 H85A 107.1 . . ?
C86 C85 H85A 107.1 . . ?
C84 C85 H85B 107.2 . . ?
C86 C85 H85B 107.2 . . ?
H85A C85 H85B 106.8 . . ?
C85 C86 C87 113.9(10) . . ?
C85 C86 H86A 108.7 . . ?
C87 C86 H86A 108.8 . . ?
C85 C86 H86B 108.8 . . ?
C87 C86 H86B 108.8 . . ?
H86A C86 H86B 107.7 . . ?
C86 C87 C88 122.0(11) . . ?
C86 C87 H87A 106.8 . . ?
C88 C87 H87A 106.8 . . ?
C86 C87 H87B 106.8 . . ?
C88 C87 H87B 106.8 . . ?
H87A C87 H87B 106.7 . . ?
C87 C88 H88A 109.5 . . ?
C87 C88 H88B 109.5 . . ?
H88A C88 H88B 109.5 . . ?
C87 C88 H88C 109.4 . . ?
H88A C88 H88C 109.5 . . ?
H88B C88 H88C 109.5 . . ?
C90 C89 H89A 109.5 . . ?
C90 C89 H89B 109.5 . . ?
H89A C89 H89B 109.5 . . ?
C90 C89 H89C 109.5 . . ?
H89A C89 H89C 109.5 . . ?
H89B C89 H89C 109.5 . . ?
C89 C90 C91 108.0(8) . . ?
C89 C90 H90A 110.1 . . ?
C91 C90 H90A 110.1 . . ?
C89 C90 H90B 110.1 . . ?
C91 C90 H90B 110.1 . . ?
H90A C90 H90B 108.4 . . ?
C92 C91 C90 113.4(9) . . ?
C92 C91 H91A 108.9 . . ?
C90 C91 H91A 108.9 . . ?
C92 C91 H91B 108.9 . . ?
C90 C91 H91B 108.9 . . ?
H91A C91 H91B 107.7 . . ?
C91 C92 C93 128.3(10) . . ?
C91 C92 H92A 105.2 . . ?
C93 C92 H92A 105.2 . . ?
C91 C92 H92B 105.2 . . ?
C93 C92 H92B 105.2 . . ?
H92A C92 H92B 105.9 . . ?
C92 C93 C94 121.8(10) . . ?
C92 C93 H93A 106.9 . . ?
C94 C93 H93A 106.9 . . ?
C92 C93 H93B 106.9 . . ?
C94 C93 H93B 106.9 . . ?
H93A C93 H93B 106.7 . . ?
C93 C94 H94A 109.5 . . ?
C93 C94 H94B 109.5 . . ?
H94A C94 H94B 109.5 . . ?
C93 C94 H94C 109.5 . . ?
H94A C94 H94C 109.5 . . ?
H94B C94 H94C 109.5 . . ?

loop_
_geom_bond_atom_site_label_1
_geom_bond_atom_site_label_2
_geom_bond_distance
_geom_bond_site_symmetry_2
_geom_bond_publ_flag
Ru1 C2 1.869(6) . ?
Ru1 C1 1.880(6) . ?
Ru1 P1 2.3486(12) . ?
Ru1 Ru3 2.7941(5) . ?
Ru1 Ru4 2.9808(6) . ?
Ru1 Ru2 2.9839(6) . ?
Ru1 H1 1.786(15) . ?
Ru1 H3 1.791(13) . ?
Ru2 C3 1.835(6) . ?
Ru2 C4 1.854(5) . ?
Ru2 P3 2.3517(14) . ?
Ru2 Ru4 2.7857(6) . ?
Ru2 Ru3 2.9719(5) . ?
Ru2 H1 1.773(14) . ?
Ru2 H2 1.807(14) . ?
Ru3 C5 1.876(6) . ?
Ru3 C7 1.877(6) . ?
Ru3 C6 1.879(6) . ?
Ru3 Ru4 2.9616(6) . ?
Ru3 H2 1.790(15) . ?
Ru3 H4 1.780(15) . ?
Ru4 C8 1.876(5) . ?
Ru4 C10 1.898(6) . ?
Ru4 C9 1.922(6) . ?
Ru4 H3 1.799(14) . ?
Ru4 H4 1.793(15) . ?
Ru5 C12 1.834(6) . ?
Ru5 C11 1.854(6) . ?
Ru5 P2 2.3550(15) . ?
Ru5 Ru8 2.7918(6) . ?
Ru5 Ru7 2.9790(6) . ?
Ru5 Ru6 2.9914(6) . ?
Ru5 H5 1.795(14) . ?
Ru5 H7 1.790(15) . ?
Ru6 C13 1.884(6) . ?
Ru6 C14 1.937(6) . ?
Ru6 P4 2.3563(13) . ?
Ru6 Ru7 2.7941(5) . ?
Ru6 Ru8 2.9931(6) . ?
Ru6 H5 1.798(15) . ?
Ru6 H6 1.797(15) . ?
Ru7 C16 1.861(6) . ?
Ru7 C15 1.906(6) . ?
Ru7 C17 1.936(6) . ?
Ru7 Ru8 2.9476(6) . ?
Ru7 H7 1.774(15) . ?
Ru7 H8 1.785(16) . ?
Ru8 C19 1.845(6) . ?
Ru8 C18 1.890(6) . ?
Ru8 C20 1.915(7) . ?
Ru8 H6 1.773(15) . ?
Ru8 H8 1.776(14) . ?
P1 C21 1.834(3) . ?
P1 C27 1.838(3) . ?
P1 C33 1.848(5) . ?
P2 C46 1.822(3) . ?
P2 C36 1.824(5) . ?
P2 C40 1.843(3) . ?
P3 C52 1.832(3) . ?
P3 C58 1.844(3) . ?
P3 C64 1.853(5) . ?
P4 C77 1.827(3) . ?
P4 C71 1.844(3) . ?
P4 C67 1.845(5) . ?
C1 O1 1.146(6) . ?
C2 O2 1.124(6) . ?
C3 O3 1.169(7) . ?
C4 O4 1.153(6) . ?
C5 O5 1.138(7) . ?
C6 O6 1.146(7) . ?
C7 O7 1.166(7) . ?
C8 O8 1.151(6) . ?
C9 O9 1.115(7) . ?
C10 O10 1.139(7) . ?
C11 O11 1.146(7) . ?
C12 O12 1.164(6) . ?
C13 O13 1.142(7) . ?
C14 O14 1.082(7) . ?
C15 O15 1.146(7) . ?
C16 O16 1.172(7) . ?
C17 O17 1.114(7) . ?
C18 O18 1.160(7) . ?
C19 O19 1.179(6) . ?
C20 O20 1.141(8) . ?
C21 C22 1.3900 . ?
C21 C26 1.3900 . ?
C22 C23 1.3900 . ?
C22 H22 0.9300 . ?
C23 C24 1.3900 . ?
C23 H23 0.9300 . ?
C24 C25 1.3900 . ?
C24 H24 0.9300 . ?
C25 C26 1.3900 . ?
C25 H25 0.9300 . ?
C26 H26 0.9300 . ?
C27 C28 1.3900 . ?
C27 C32 1.3900 . ?
C28 C29 1.3900 . ?
C28 H28 0.9300 . ?
C29 C30 1.3900 . ?
C29 H29 0.9300 . ?
C30 C31 1.3900 . ?
C30 H30 0.9300 . ?
C31 C32 1.3900 . ?
C31 H31 0.9300 . ?
C32 H32 0.9300 . ?
C33 C34 1.506(7) . ?
C33 H33A 0.9700 . ?
C33 H33B 0.9700 . ?
C34 O34 1.417(6) . ?
C34 C35 1.537(6) . ?
C34 H34 0.9800 . ?
C35 O35 1.445(6) . ?
C35 C36 1.533(7) . ?
C35 H35 0.9800 . ?
O34 C37 1.428(6) . ?
O35 C37 1.407(7) . ?
C36 H36A 0.9700 . ?
C36 H36B 0.9700 . ?
C37 C38 1.468(8) . ?
C37 C39 1.532(9) . ?
C38 H38A 0.9600 . ?
C38 H38B 0.9600 . ?
C38 H38C 0.9600 . ?
C39 H39A 0.9600 . ?
C39 H39B 0.9600 . ?
C39 H39C 0.9600 . ?
C40 C41 1.3900 . ?
C40 C45 1.3900 . ?
C41 C42 1.3900 . ?
C41 H41 0.9300 . ?
C42 C43 1.3900 . ?
C42 H42 0.9300 . ?
C43 C44 1.3900 . ?
C43 H43 0.9300 . ?
C44 C45 1.3900 . ?
C44 H44 0.9300 . ?
C45 H45 0.9300 . ?
C46 C47 1.3900 . ?
C46 C51 1.3900 . ?
C47 C48 1.3900 . ?
C47 H47 0.9300 . ?
C48 C49 1.3900 . ?
C48 H48 0.9300 . ?
C49 C50 1.3900 . ?
C49 H49 0.9300 . ?
C50 C51 1.3900 . ?
C50 H50 0.9300 . ?
C51 H51 0.9300 . ?
C52 C53 1.3900 . ?
C52 C57 1.3900 . ?
C53 C54 1.3900 . ?
C53 H53 0.9300 . ?
C54 C55 1.3900 . ?
C54 H54 0.9300 . ?
C55 C56 1.3900 . ?
C55 H55 0.9300 . ?
C56 C57 1.3900 . ?
C56 H56 0.9300 . ?
C57 H57 0.9300 . ?
C58 C59 1.3900 . ?
C58 C63 1.3900 . ?
C59 C60 1.3900 . ?
C59 H59 0.9300 . ?
C60 C61 1.3900 . ?
C60 H60 0.9300 . ?
C61 C62 1.3900 . ?
C61 H61 0.9300 . ?
C62 C63 1.3900 . ?
C62 H62 0.9300 . ?
C63 H63 0.9300 . ?
C64 C65 1.524(7) . ?
C64 H64A 0.9700 . ?
C64 H64B 0.9700 . ?
C65 O65 1.435(6) . ?
C65 C66 1.517(6) . ?
C65 H65 0.9800 . ?
C66 O66 1.422(6) . ?
C66 C67 1.504(7) . ?
C66 H66 0.9800 . ?
O65 C68 1.411(8) . ?
O66 C68 1.411(8) . ?
C67 H67A 0.9700 . ?
C67 H67B 0.9700 . ?
C68 C70 1.499(10) . ?
C68 C69 1.515(10) . ?
C69 H69A 0.9600 . ?
C69 H69B 0.9600 . ?
C69 H69C 0.9600 . ?
C70 H70A 0.9600 . ?
C70 H70B 0.9600 . ?
C70 H70C 0.9600 . ?
C71 C72 1.3900 . ?
C71 C76 1.3900 . ?
C72 C73 1.3900 . ?
C72 H72 0.9300 . ?
C73 C74 1.3900 . ?
C73 H73 0.9300 . ?
C74 C75 1.3900 . ?
C74 H74 0.9300 . ?
C75 C76 1.3900 . ?
C75 H75 0.9300 . ?
C76 H76 0.9300 . ?
C77 C78 1.3900 . ?
C77 C82 1.3900 . ?
C78 C79 1.3900 . ?
C78 H78 0.9300 . ?
C79 C80 1.3900 . ?
C79 H79 0.9300 . ?
C80 C81 1.3900 . ?
C80 H80 0.9300 . ?
C81 C82 1.3900 . ?
C81 H81 0.9300 . ?
C82 H82 0.9300 . ?
C83 C84 1.532(13) . ?
C83 H83A 0.9600 . ?
C83 H83B 0.9600 . ?
C83 H83C 0.9600 . ?
C84 C85 1.437(11) . ?
C84 H84A 0.9700 . ?
C84 H84B 0.9700 . ?
C85 C86 1.458(12) . ?
C85 H85A 0.9700 . ?
C85 H85B 0.9700 . ?
C86 C87 1.460(12) . ?
C86 H86A 0.9700 . ?
C86 H86B 0.9700 . ?
C87 C88 1.476(13) . ?
C87 H87A 0.9700 . ?
C87 H87B 0.9700 . ?
C88 H88A 0.9600 . ?
C88 H88B 0.9600 . ?
C88 H88C 0.9600 . ?
C89 C90 1.498(12) . ?
C89 H89A 0.9600 . ?
C89 H89B 0.9600 . ?
C89 H89C 0.9600 . ?
C90 C91 1.505(11) . ?
C90 H90A 0.9700 . ?
C90 H90B 0.9700 . ?
C91 C92 1.403(11) . ?
C91 H91A 0.9700 . ?
C91 H91B 0.9700 . ?
C92 C93 1.407(11) . ?
C92 H92A 0.9700 . ?
C92 H92B 0.9700 . ?
C93 C94 1.469(12) . ?
C93 H93A 0.9700 . ?
C93 H93B 0.9700 . ?
C94 H94A 0.9600 . ?
C94 H94B 0.9600 . ?
C94 H94C 0.9600 . ?
